data_4074136
loop_
_publ_author_name
'Choukroun, Robert'
'Lorber, Christian'
'de Caro, Dominique'
'Vendier, Laure'

_publ_section_title
;
 B(C6F5)3Adducts of TCNE&#x2212; and TCNQ&#x2212;Vanadium Complexes as New
 Building Blocks for Molecule-Based Magnets
;
_journal_issue 18
_journal_name_full Organometallics
_journal_page_first 4243
_journal_paper_doi 10.1021/om060433w
_journal_volume 25
_journal_year 2006
_chemical_compound_source 'synthesis as described'
_chemical_formula_moiety 'C48 H4 B2 F30 N4'
_chemical_formula_sum 'C48 H4 B2 F30 N4'
_chemical_formula_weight 1228.17
_chemical_name_systematic
;
 ?
;
_space_group_IT_number 14
_symmetry_cell_setting monoclinic
_symmetry_Int_Tables_number 14
_symmetry_space_group_name_Hall '-P 2yn'
_symmetry_space_group_name_H-M 'P 1 21/n 1'
_atom_sites_solution_hydrogens geom
_atom_sites_solution_primary direct
_atom_sites_solution_secondary difmap
_cell_angle_alpha 90
_cell_angle_beta 98.250(12)
_cell_angle_gamma 90
_cell_formula_units_Z 2
_cell_length_a 11.0537(11)
_cell_length_b 14.0758(15)
_cell_length_c 14.7110(14)
_cell_measurement_reflns_used 2731
_cell_measurement_temperature 180(2)
_cell_measurement_theta_max 32.2222
_cell_measurement_theta_min 2.7066
_cell_measurement_wavelength 0.71073
_cell_volume 2265.2(4)
_computing_cell_refinement 'CrysAlis RED, Oxford Diffraction Ltd.'
_computing_data_collection 'CrysAlis CCD, Oxford Diffraction Ltd.'
_computing_data_reduction 'CrysAlis RED, Oxford Diffraction Ltd.'
_computing_molecular_graphics 'Ortep-3 for Windows (Farrugia, 1997)'
_computing_publication_material 'WinGX publication routines (Farrugia, 1999)'
_computing_structure_refinement 'SHELXL-97 (Sheldrick, 1997)'
_computing_structure_solution 'SHELXS-97 (Sheldrick, 1997)'
_diffrn_ambient_temperature 180
_diffrn_measured_fraction_theta_full 1
_diffrn_measured_fraction_theta_max 1
_diffrn_measurement_device_type 'Oxford-Diffraction XCALIBUR'
_diffrn_measurement_method \w-\f
_diffrn_radiation_monochromator graphite
_diffrn_radiation_source 'fine-focus sealed tube'
_diffrn_radiation_type MoK\a
_diffrn_reflns_av_R_equivalents 0.1065
_diffrn_reflns_av_unetI/netI 0.1049
_diffrn_reflns_limit_h_max 12
_diffrn_reflns_limit_h_min -12
_diffrn_reflns_limit_k_max 15
_diffrn_reflns_limit_k_min -15
_diffrn_reflns_limit_l_max 16
_diffrn_reflns_limit_l_min -16
_diffrn_reflns_number 14118
_diffrn_reflns_theta_full 23.25
_diffrn_reflns_theta_max 23.25
_diffrn_reflns_theta_min 2.01
_diffrn_standards_decay_% 0
_diffrn_standards_interval_count 0
_diffrn_standards_interval_time 0
_diffrn_standards_number 0
_exptl_absorpt_coefficient_mu 0.193
_exptl_absorpt_correction_T_max 0.9752
_exptl_absorpt_correction_T_min 0.9510
_exptl_absorpt_correction_type refdelf
_exptl_absorpt_process_details
;
(See: Walker, N. & Stuart, D. (1983) Acta Cryst. A39, 158-166)
;
_exptl_crystal_colour 'dark red'
_exptl_crystal_density_diffrn 1.801
_exptl_crystal_density_method 'not measured'
_exptl_crystal_description parallelepiped
_exptl_crystal_F_000 1200
_exptl_crystal_size_max 0.3
_exptl_crystal_size_mid 0.21
_exptl_crystal_size_min 0.12
_refine_diff_density_max 0.37
_refine_diff_density_min -0.297
_refine_diff_density_rms 0.073
_refine_ls_extinction_expression Fc^*^=kFc[1+0.001xFc^2^\l^3^/sin(2\q)]^-1/4^
_refine_ls_extinction_method SHELXL
_refine_ls_goodness_of_fit_ref 1.001
_refine_ls_hydrogen_treatment constr
_refine_ls_matrix_type full
_refine_ls_number_parameters 380
_refine_ls_number_reflns 3259
_refine_ls_number_restraints 0
_refine_ls_restrained_S_all 1.001
_refine_ls_R_factor_all 0.132
_refine_ls_R_factor_gt 0.0593
_refine_ls_shift/su_max 0
_refine_ls_shift/su_mean 0
_refine_ls_structure_factor_coef Fsqd
_refine_ls_weighting_details 'calc w=1/[\s^2^(Fo^2^)+(0.0899P)^2^+0.0000P] where P=(Fo^2^+2Fc^2^)/3'
_refine_ls_weighting_scheme calc
_refine_ls_wR_factor_gt 0.1654
_refine_ls_wR_factor_ref 0.1895
_reflns_number_gt 1601
_reflns_number_total 3259
_reflns_threshold_expression >2\s(I)
_cod_data_source_file om060433wsi20060518_105049.cif
_cod_data_source_block (2)
_cod_database_code 4074136

loop_
_symmetry_equiv_pos_as_xyz
'x, y, z'
'-x+1/2, y+1/2, -z+1/2'
'-x, -y, -z'
'x-1/2, -y-1/2, z-1/2'

loop_
_atom_site_label
_atom_site_type_symbol
_atom_site_fract_x
_atom_site_fract_y
_atom_site_fract_z
_atom_site_U_iso_or_equiv
_atom_site_adp_type
_atom_site_occupancy
_atom_site_symmetry_multiplicity
_atom_site_calc_flag
_atom_site_refinement_flags
B1 B 0.7692(7) 0.2321(6) 0.6611(6) 0.043(2) Uani 1 1 d .
F22 F 0.4951(3) 0.2251(3) 0.6160(3) 0.0649(13) Uani 1 1 d .
F23 F 0.3384(4) 0.2579(4) 0.7321(4) 0.0843(16) Uani 1 1 d .
F24 F 0.4187(4) 0.3138(4) 0.9074(3) 0.0855(16) Uani 1 1 d .
F25 F 0.6624(4) 0.3368(4) 0.9641(3) 0.0743(14) Uani 1 1 d .
F26 F 0.8229(3) 0.2986(3) 0.8491(3) 0.0549(11) Uani 1 1 d .
F32 F 0.7193(4) 0.0258(3) 0.6357(3) 0.0662(13) Uani 1 1 d .
F33 F 0.6223(4) -0.0569(3) 0.4787(3) 0.0765(14) Uani 1 1 d .
F34 F 0.5595(4) 0.0477(3) 0.3257(3) 0.0685(13) Uani 1 1 d .
F35 F 0.5998(4) 0.2390(4) 0.3295(3) 0.0699(13) Uani 1 1 d .
F36 F 0.6957(4) 0.3234(3) 0.4853(3) 0.0628(12) Uani 1 1 d .
F42 F 0.7298(4) 0.4425(3) 0.6790(3) 0.0561(11) Uani 1 1 d .
F43 F 0.8834(5) 0.5784(3) 0.6467(3) 0.0742(14) Uani 1 1 d .
F44 F 1.1039(4) 0.5359(3) 0.5956(3) 0.0745(14) Uani 1 1 d .
F45 F 1.1643(4) 0.3496(3) 0.5729(3) 0.0725(14) Uani 1 1 d .
F46 F 1.0121(3) 0.2112(3) 0.6076(3) 0.0593(12) Uani 1 1 d .
N1 N 0.8594(5) 0.1585(4) 0.7232(4) 0.0398(14) Uani 1 1 d .
N2 N 1.1809(7) -0.0150(6) 0.7291(5) 0.072(2) Uani 1 1 d .
C1 C 0.9271(6) 0.1102(5) 0.7670(5) 0.0387(16) Uani 1 1 d .
C2 C 1.0134(6) 0.0490(5) 0.8180(5) 0.0402(17) Uani 1 1 d .
C3 C 1.1061(7) 0.0128(5) 0.7682(5) 0.0489(19) Uani 1 1 d .
C4 C 1.0060(6) 0.0255(5) 0.9084(5) 0.0391(17) Uani 1 1 d .
C5 C 0.9178(6) 0.0680(5) 0.9580(5) 0.0425(17) Uani 1 1 d .
H5 H 0.8644 0.1135 0.9295 0.051 Uiso 1 1 calc R
C6 C 1.0888(6) -0.0433(5) 0.9557(5) 0.0443(18) Uani 1 1 d .
H6 H 1.148 -0.071 0.9253 0.053 Uiso 1 1 calc R
C21 C 0.6680(5) 0.2582(5) 0.7274(5) 0.0397(17) Uani 1 1 d .
C22 C 0.5430(6) 0.2502(5) 0.7016(5) 0.0509(19) Uani 1 1 d .
C23 C 0.4597(7) 0.2687(6) 0.7608(6) 0.060(2) Uani 1 1 d .
C24 C 0.4988(7) 0.2962(7) 0.8484(6) 0.065(2) Uani 1 1 d .
C25 C 0.6212(7) 0.3072(6) 0.8779(5) 0.057(2) Uani 1 1 d .
C26 C 0.7005(6) 0.2876(5) 0.8165(5) 0.0438(18) Uani 1 1 d .
C31 C 0.7189(5) 0.1783(5) 0.5681(5) 0.0400(17) Uani 1 1 d .
C32 C 0.6948(6) 0.0811(5) 0.5606(5) 0.0475(19) Uani 1 1 d .
C33 C 0.6462(7) 0.0370(6) 0.4801(6) 0.054(2) Uani 1 1 d .
C34 C 0.6125(6) 0.0896(6) 0.4029(5) 0.050(2) Uani 1 1 d .
C35 C 0.6327(6) 0.1846(6) 0.4065(5) 0.050(2) Uani 1 1 d .
C36 C 0.6852(6) 0.2272(5) 0.4866(5) 0.0453(18) Uani 1 1 d .
C41 C 0.8643(6) 0.3190(5) 0.6470(4) 0.0392(16) Uani 1 1 d .
C42 C 0.8380(6) 0.4151(5) 0.6545(5) 0.0456(18) Uani 1 1 d .
C43 C 0.9164(7) 0.4868(5) 0.6374(5) 0.051(2) Uani 1 1 d .
C44 C 1.0256(7) 0.4660(6) 0.6110(5) 0.053(2) Uani 1 1 d .
C45 C 1.0569(7) 0.3722(6) 0.5998(5) 0.053(2) Uani 1 1 d .
C46 C 0.9765(6) 0.3020(5) 0.6192(5) 0.0438(18) Uani 1 1 d .

loop_
_atom_site_aniso_label
_atom_site_aniso_U_11
_atom_site_aniso_U_22
_atom_site_aniso_U_33
_atom_site_aniso_U_23
_atom_site_aniso_U_13
_atom_site_aniso_U_12
B1 0.043(4) 0.044(5) 0.041(5) 0.009(4) 0.008(4) 0.007(4)
F22 0.046(2) 0.089(4) 0.058(3) -0.012(3) 0.003(2) 0.001(2)
F23 0.040(3) 0.127(5) 0.086(4) -0.009(3) 0.012(2) 0.005(3)
F24 0.060(3) 0.136(5) 0.066(3) 0.000(3) 0.031(3) 0.012(3)
F25 0.069(3) 0.108(4) 0.047(3) -0.010(3) 0.015(2) -0.003(3)
F26 0.048(2) 0.070(3) 0.045(2) -0.010(2) 0.0034(19) -0.005(2)
F32 0.092(3) 0.048(3) 0.051(3) 0.008(2) -0.012(2) -0.014(2)
F33 0.091(3) 0.052(3) 0.079(4) -0.010(3) -0.014(3) -0.004(2)
F34 0.062(3) 0.087(3) 0.050(3) -0.020(3) -0.011(2) 0.002(2)
F35 0.070(3) 0.089(4) 0.044(3) 0.010(3) -0.011(2) 0.001(2)
F36 0.075(3) 0.051(3) 0.056(3) 0.014(2) -0.015(2) 0.002(2)
F42 0.061(3) 0.046(2) 0.061(3) 0.006(2) 0.011(2) 0.011(2)
F43 0.103(4) 0.044(3) 0.075(3) 0.006(2) 0.009(3) -0.003(2)
F44 0.079(3) 0.080(3) 0.062(3) 0.018(3) 0.001(2) -0.033(3)
F45 0.052(3) 0.089(4) 0.081(3) 0.003(3) 0.024(2) -0.010(2)
F46 0.055(2) 0.056(3) 0.071(3) -0.005(2) 0.025(2) 0.001(2)
N1 0.045(3) 0.037(3) 0.036(3) -0.004(3) 0.005(3) -0.006(3)
N2 0.074(5) 0.087(6) 0.059(5) 0.005(4) 0.019(4) 0.016(4)
C1 0.045(4) 0.038(4) 0.032(4) 0.003(4) 0.001(3) -0.003(3)
C2 0.038(4) 0.044(4) 0.038(4) 0.002(4) 0.004(3) 0.001(3)
C3 0.053(4) 0.050(5) 0.042(5) 0.011(4) 0.003(4) 0.007(4)
C4 0.033(4) 0.039(4) 0.044(4) -0.001(3) 0.002(3) 0.005(3)
C5 0.043(4) 0.039(4) 0.044(5) 0.005(4) 0.004(3) 0.008(3)
C6 0.043(4) 0.047(5) 0.042(5) -0.005(4) 0.002(3) 0.001(3)
C21 0.036(4) 0.038(4) 0.045(5) -0.001(4) 0.006(3) 0.004(3)
C22 0.048(4) 0.054(5) 0.049(5) -0.007(4) 0.001(4) 0.003(4)
C23 0.040(4) 0.077(6) 0.064(6) 0.000(5) 0.009(4) 0.006(4)
C24 0.058(5) 0.081(6) 0.061(6) 0.004(5) 0.029(5) 0.003(4)
C25 0.061(5) 0.067(6) 0.043(5) -0.002(4) 0.013(4) -0.004(4)
C26 0.039(4) 0.043(4) 0.050(5) 0.003(4) 0.008(4) 0.004(3)
C31 0.034(3) 0.045(4) 0.042(4) -0.002(4) 0.007(3) 0.002(3)
C32 0.047(4) 0.054(5) 0.039(4) 0.002(4) -0.004(3) 0.011(4)
C33 0.063(5) 0.044(5) 0.053(6) -0.012(4) 0.001(4) -0.003(4)
C34 0.045(4) 0.059(6) 0.043(5) -0.014(4) -0.006(3) -0.003(4)
C35 0.037(4) 0.071(6) 0.038(5) 0.006(4) -0.008(3) 0.008(4)
C36 0.049(4) 0.045(5) 0.040(5) 0.008(4) 0.000(3) 0.008(3)
C41 0.044(4) 0.043(4) 0.030(4) 0.003(3) 0.005(3) 0.002(3)
C42 0.050(4) 0.046(5) 0.040(4) 0.005(4) 0.004(3) 0.003(4)
C43 0.071(5) 0.033(4) 0.045(5) -0.002(4) -0.009(4) -0.001(4)
C44 0.057(5) 0.057(6) 0.044(5) 0.006(4) 0.002(4) -0.022(4)
C45 0.047(5) 0.067(6) 0.044(5) 0.010(4) 0.002(4) -0.006(4)
C46 0.049(4) 0.041(5) 0.039(4) 0.001(4) -0.003(3) 0.002(4)

loop_
_atom_type_symbol
_atom_type_description
_atom_type_scat_dispersion_real
_atom_type_scat_dispersion_imag
_atom_type_scat_source
C C 0.0033 0.0016 'International Tables Vol C Tables 4.2.6.8 and 6.1.1.4'
H H 0 0 'International Tables Vol C Tables 4.2.6.8 and 6.1.1.4'
B B 0.0013 0.0007 'International Tables Vol C Tables 4.2.6.8 and 6.1.1.4'
N N 0.0061 0.0033 'International Tables Vol C Tables 4.2.6.8 and 6.1.1.4'
F F 0.0171 0.0103 'International Tables Vol C Tables 4.2.6.8 and 6.1.1.4'

loop_
_geom_angle_atom_site_label_1
_geom_angle_atom_site_label_2
_geom_angle_atom_site_label_3
_geom_angle
_geom_angle_site_symmetry_1
C31 B1 N1 106.8(6) .
C31 B1 C21 115.9(6) .
N1 B1 C21 103.0(5) .
C31 B1 C41 113.3(6) .
N1 B1 C41 101.2(5) .
C21 B1 C41 114.5(6) .
C1 N1 B1 176.5(6) .
N1 C1 C2 177.5(7) .
C4 C2 C1 121.7(6) .
C4 C2 C3 123.4(6) .
C1 C2 C3 114.9(6) .
N2 C3 C2 179.1(9) .
C2 C4 C5 121.9(6) .
C2 C4 C6 120.3(6) .
C5 C4 C6 117.8(6) .
C6 C5 C4 120.9(6) 3_757
C5 C6 C4 121.3(6) 3_757
C26 C21 C22 113.6(6) .
C26 C21 B1 122.1(6) .
C22 C21 B1 124.2(7) .
F22 C22 C23 115.6(6) .
F22 C22 C21 121.6(6) .
C23 C22 C21 122.9(7) .
F23 C23 C24 119.6(7) .
F23 C23 C22 120.2(8) .
C24 C23 C22 120.2(7) .
F24 C24 C23 121.0(8) .
F24 C24 C25 119.1(8) .
C23 C24 C25 119.9(7) .
F25 C25 C24 121.2(7) .
F25 C25 C26 121.2(7) .
C24 C25 C26 117.6(8) .
C21 C26 C25 125.8(7) .
C21 C26 F26 118.4(6) .
C25 C26 F26 115.9(7) .
C36 C31 C32 113.2(7) .
C36 C31 B1 121.6(6) .
C32 C31 B1 125.0(6) .
F32 C32 C33 116.9(7) .
F32 C32 C31 119.3(6) .
C33 C32 C31 123.8(7) .
F33 C33 C34 119.3(7) .
F33 C33 C32 120.5(7) .
C34 C33 C32 119.9(7) .
F34 C34 C35 121.1(7) .
F34 C34 C33 120.2(7) .
C35 C34 C33 118.7(7) .
C34 C35 F35 119.7(7) .
C34 C35 C36 120.7(7) .
F35 C35 C36 119.6(7) .
F36 C36 C35 116.7(6) .
F36 C36 C31 119.6(6) .
C35 C36 C31 123.6(7) .
C46 C41 C42 113.5(6) .
C46 C41 B1 121.7(6) .
C42 C41 B1 124.6(6) .
F42 C42 C43 116.2(6) .
F42 C42 C41 120.1(6) .
C43 C42 C41 123.7(6) .
F43 C43 C44 120.1(7) .
F43 C43 C42 119.7(7) .
C44 C43 C42 120.3(7) .
F44 C44 C43 120.6(8) .
F44 C44 C45 120.0(7) .
C43 C44 C45 119.4(7) .
F45 C45 C44 120.6(7) .
F45 C45 C46 120.7(7) .
C44 C45 C46 118.6(7) .
F46 C46 C41 119.3(6) .
F46 C46 C45 116.2(6) .
C41 C46 C45 124.5(7) .

loop_
_geom_bond_atom_site_label_1
_geom_bond_atom_site_label_2
_geom_bond_distance
_geom_bond_site_symmetry_2
B1 C31 1.594(11) .
B1 N1 1.625(10) .
B1 C21 1.628(10) .
B1 C41 1.645(11) .
F22 C22 1.342(8) .
F23 C23 1.355(8) .
F24 C24 1.347(9) .
F25 C25 1.349(9) .
F26 C26 1.377(8) .
F32 C32 1.347(8) .
F33 C33 1.347(9) .
F34 C34 1.338(8) .
F35 C35 1.372(8) .
F36 C36 1.360(8) .
F42 C42 1.354(8) .
F43 C43 1.351(8) .
F44 C44 1.351(8) .
F45 C45 1.343(8) .
F46 C46 1.355(8) .
N1 C1 1.139(8) .
N2 C3 1.142(9) .
C1 C2 1.418(10) .
C2 C4 1.384(9) .
C2 C3 1.436(11) .
C4 C5 1.430(9) .
C4 C6 1.441(9) .
C5 C6 1.328(9) 3_757
C6 C5 1.328(9) 3_757
C21 C26 1.373(10) .
C21 C22 1.384(9) .
C22 C23 1.379(10) .
C23 C24 1.357(11) .
C24 C25 1.370(11) .
C25 C26 1.373(10) .
C31 C36 1.386(10) .
C31 C32 1.395(10) .
C32 C33 1.376(10) .
C33 C34 1.361(11) .
C34 C35 1.356(11) .
C35 C36 1.374(10) .
C41 C46 1.381(9) .
C41 C42 1.391(10) .
C42 C43 1.377(10) .
C43 C44 1.353(11) .
C44 C45 1.379(11) .
C45 C46 1.386(10) .
